data_9010487
loop_
_publ_author_name
'Thomas, S. M.'
'Muller, M. K.'
'Kahlenberg, V.'
'Thomas, R.'
'Rhede, D.'
'Wirth, R.'
'Wunder, B.'

_publ_section_title
;
 Protonation in germanium equivalents of ringwoodite, anhydrous phase B,
 and superhydrous phase B
 Note: Ge-anhydrous phase B
;
_journal_name_full 'American Mineralogist'
_journal_page_first 1282
_journal_page_last 1294
_journal_paper_doi 10.2138/am.2008.2739
_journal_volume 93
_journal_year 2008
_chemical_formula_structural Mg14Ge5O24
_chemical_formula_sum 'Ge5 Mg14 O24'
_space_group_IT_number 55
_symmetry_space_group_name_Hall '-P 2 2ab'
_symmetry_space_group_name_H-M 'P b a m'
_cell_angle_alpha 90
_cell_angle_beta 90
_cell_angle_gamma 90
_cell_length_a 14.52
_cell_length_b 10.231
_cell_length_c 5.947
_cell_formula_units_Z 2
_cell_volume 883.451
_database_code_amcsd 0004620
_exptl_crystal_density_diffrn 4.087
_cod_original_formula_sum 'Mg14 Ge5 O24'
_cod_database_code 9010487
_amcsd_formula_title Mg14Ge5O24

loop_
_space_group_symop_operation_xyz
x,y,z
1/2+x,1/2-y,z
1/2-x,1/2+y,-z
1/2-x,1/2+y,z
1/2+x,1/2-y,-z
x,y,-z
-x,-y,z
-x,-y,-z

loop_
_atom_site_aniso_label
_atom_site_aniso_U_11
_atom_site_aniso_U_22
_atom_site_aniso_U_33
_atom_site_aniso_U_12
_atom_site_aniso_U_13
_atom_site_aniso_U_23
Mg1 0.00900 0.00300 0.00600 0.00200 0.00000 0.00000
Mg2 0.00600 0.00700 0.00300 0.00100 0.00000 0.00000
Mg3 0.00500 0.00600 0.00700 -0.00100 0.00000 0.00000
Mg4 0.00500 0.00400 0.00800 0.00100 0.00000 0.00000
Mg5 0.00600 0.00500 0.00400 0.00000 0.00000 0.00000
Mg6 0.00500 0.00700 0.00600 0.00000 0.00100 0.00100
Ge1 0.00500 0.00300 0.00500 0.00000 0.00000 0.00000
Ge2 0.00400 0.00400 0.00500 0.00000 0.00000 0.00000
Ge3 0.00600 0.00600 0.00600 0.00100 0.00000 0.00000
O1 0.00900 0.00400 0.00600 -0.00100 0.00000 0.00000
O2 0.00500 0.00300 0.00500 -0.00100 0.00000 0.00000
O3 0.00900 0.00500 0.00700 0.00100 0.00000 0.00000
O4 0.00500 0.00500 0.00500 -0.00200 0.00000 0.00000
O5 0.00500 0.00800 0.00900 0.00000 0.00000 0.00000
O6 0.00500 0.00500 0.00900 -0.00100 0.00000 0.00000
O7 0.00600 0.00500 0.00400 0.00000 -0.00100 0.00100
O8 0.00600 0.00700 0.00300 -0.00200 -0.00100 -0.00300
O9 0.00600 0.00700 0.00600 0.00000 0.00100 0.00000

loop_
_atom_site_label
_atom_site_fract_x
_atom_site_fract_y
_atom_site_fract_z
_atom_site_U_iso_or_equiv
Mg1 0.00000 0.50000 0.50000 0.00600
Mg2 0.00000 0.00000 0.50000 0.00500
Mg3 0.17570 0.17810 0.00000 0.00600
Mg4 0.32600 0.14630 0.50000 0.00600
Mg5 -0.00440 0.25170 0.24230 0.00500
Mg6 0.33160 0.41900 0.24610 0.00600
Ge1 0.00000 0.00000 0.00000 0.00400
Ge2 0.12560 0.50160 0.00000 0.00400
Ge3 0.18630 0.32500 0.50000 0.00600
O1 0.08360 0.33800 0.00000 0.00600
O2 0.42180 0.34810 0.00000 0.00400
O3 0.25180 0.00310 0.00000 0.00700
O4 0.06860 0.32990 0.50000 0.00500
O5 0.41310 0.33140 0.50000 0.00700
O6 0.25650 -0.02200 0.50000 0.00600
O7 0.07560 0.07740 0.22350 0.00500
O8 0.41450 0.08120 0.24850 0.00500
O9 0.24270 0.25090 0.27230 0.00600

loop_
_cod_related_entry_id
_cod_related_entry_database
_cod_related_entry_code
1 AMCSD 0004620
